data_2243484
loop_
_publ_author_name
'Jabri, Zainab'
'Sebbar, Nada Kheira'
'H\"okelek, Tuncer'
'Mague, Joel T.'
'Sabir, Safia'
'Rodi, Youssef Kandri'
'Misbahi, Khalid'

_publ_section_title
;
 Crystal structure, Hirshfeld surface analysis and DFT study of
 6-bromo-3-(5-bromohexyl)-2-[4-(dimethylamino)phenyl]-3<i>H</i>-imidazo[4,5-<i>b</i>]pyridine
;
_journal_coeditor_code WM5570
_journal_issue 8
_journal_name_full 'Acta Crystallographica Section E'
_journal_page_first 1234
_journal_page_last 1238
_journal_paper_doi 10.1107/S2056989020008889
_journal_volume 76
_journal_year 2020
_chemical_formula_iupac 'C20 H24 Br2 N4'
_chemical_formula_moiety 'C20 H24 Br2 N4'
_chemical_formula_sum 'C20 H24 Br2 N4'
_chemical_formula_weight 480.25
_chemical_name_systematic 6-Bromo-3-(5-bromohexyl)-2-[4-(dimethylamino)phenyl]-3<i>H</i>-imidazo[4,5-<i>b</i>]pyridine
_space_group_crystal_system triclinic
_space_group_IT_number 2
_space_group_name_Hall '-P 1'
_space_group_name_H-M_alt 'P -1'
_atom_sites_solution_hydrogens geom
_atom_sites_solution_primary dual
_atom_sites_solution_secondary difmap
_audit_creation_method SHELXL-2018/3
_cell_angle_alpha 64.049(2)
_cell_angle_beta 74.184(2)
_cell_angle_gamma 86.067(2)
_cell_formula_units_Z 2
_cell_length_a 8.1488(11)
_cell_length_b 11.2243(15)
_cell_length_c 12.6378(17)
_cell_measurement_reflns_used 9203
_cell_measurement_temperature 150(2)
_cell_measurement_theta_max 29.1379
_cell_measurement_theta_min 2.6023
_cell_volume 998.3(2)
_computing_cell_refinement
;
<i>SAINT</i> (Bruker, 2016)
;
_computing_data_collection
;
<i>APEX3</i> (Bruker, 2016)
;
_computing_data_reduction
;
<i>SAINT</i> (Bruker, 2016)
;
_computing_molecular_graphics
;
<i>DIAMOND</i> (Brandenburg & Putz, 2012)
;
_computing_publication_material
;
publcif (Westrip, 2010)
;
_computing_structure_refinement
;
<i>SHELXL2018/1</i> (Sheldrick, 2015<i>b</i>)
;
_computing_structure_solution
;
<i>SHELXT</i> (Sheldrick, 2015<i>a</i>)
;
_diffrn_ambient_temperature 150(2)
_diffrn_detector_area_resol_mean 8.3333
_diffrn_measured_fraction_theta_full 0.995
_diffrn_measured_fraction_theta_max 0.982
_diffrn_measurement_device_type 'Bruker SMART APEX CCD'
_diffrn_measurement_method '\f and \w scans'
_diffrn_radiation_monochromator graphite
_diffrn_radiation_type MoK\a
_diffrn_radiation_wavelength 0.71073
_diffrn_reflns_av_R_equivalents 0.0251
_diffrn_reflns_av_unetI/netI 0.0265
_diffrn_reflns_limit_h_max 11
_diffrn_reflns_limit_h_min -11
_diffrn_reflns_limit_k_max 15
_diffrn_reflns_limit_k_min -15
_diffrn_reflns_limit_l_max 17
_diffrn_reflns_limit_l_min -17
_diffrn_reflns_number 19397
_diffrn_reflns_theta_full 27.500
_diffrn_reflns_theta_max 29.225
_diffrn_reflns_theta_min 1.861
_diffrn_source 'fine-focus sealed tube'
_exptl_absorpt_coefficient_mu 4.072
_exptl_absorpt_correction_T_max 0.50
_exptl_absorpt_correction_T_min 0.41
_exptl_absorpt_correction_type multi-scan
_exptl_absorpt_process_details
;
(<i>SADABS</i>; Krause <i>et al.</i>, 2015)
;
_exptl_crystal_colour brown
_exptl_crystal_density_diffrn 1.598
_exptl_crystal_density_method 'not measured'
_exptl_crystal_description block
_exptl_crystal_F_000 484
_exptl_crystal_size_max 0.345
_exptl_crystal_size_mid 0.212
_exptl_crystal_size_min 0.195
_refine_diff_density_max 2.183
_refine_diff_density_min -0.805
_refine_ls_extinction_method none
_refine_ls_goodness_of_fit_ref 1.120
_refine_ls_hydrogen_treatment constr
_refine_ls_matrix_type full
_refine_ls_number_parameters 237
_refine_ls_number_reflns 5325
_refine_ls_number_restraints 0
_refine_ls_restrained_S_all 1.120
_refine_ls_R_factor_all 0.0594
_refine_ls_R_factor_gt 0.0458
_refine_ls_shift/su_max 0.000
_refine_ls_shift/su_mean 0.000
_refine_ls_structure_factor_coef Fsqd
_refine_ls_weighting_details 'w=1/[\s^2^(Fo^2^)+(0.0785P)^2^+0.5344P] where P=(Fo^2^+2Fc^2^)/3'
_refine_ls_weighting_scheme calc
_refine_ls_wR_factor_gt 0.1324
_refine_ls_wR_factor_ref 0.1396
_reflns_number_gt 4168
_reflns_number_total 5325
_reflns_threshold_expression 'I > 2\s(I)'
_cod_data_source_file wm5570sup1.cif
_cod_data_source_block I
_cod_database_code 2243484
_shelx_space_group_comment
;
The symmetry employed for this shelxl refinement is uniquely defined
by the following loop, which should always be used as a source of
symmetry information in preference to the above space-group names.
They are only intended as comments.
;
_shelx_estimated_absorpt_t_min 0.334
_shelx_estimated_absorpt_t_max 0.504

loop_
_space_group_symop_operation_xyz
'x, y, z'
'-x, -y, -z'

loop_
_atom_site_type_symbol
_atom_site_label
_atom_site_fract_x
_atom_site_fract_y
_atom_site_fract_z
_atom_site_U_iso_or_equiv
_atom_site_adp_type
_atom_site_calc_flag
_atom_site_occupancy
_atom_site_disorder_assembly
_atom_site_disorder_group
Br Br1 0.38201(6) -0.28330(4) 0.92693(3) 0.05798(15) Uani d 1 . .
Br Br2 0.95197(4) 0.93260(3) 0.34919(3) 0.04034(12) Uani d 1 . .
N N1 0.6232(4) 0.0771(3) 0.8277(2) 0.0434(7) Uani d 1 . .
N N2 0.6823(4) 0.2652(3) 0.6288(2) 0.0367(6) Uani d 1 . .
N N3 0.5754(3) 0.1802(3) 0.5275(2) 0.0348(6) Uani d 1 . .
N N4 0.8327(4) 0.7359(3) 0.0600(3) 0.0487(7) Uani d 1 . .
C C1 0.5486(4) 0.0877(3) 0.6478(3) 0.0305(6) Uani d 1 . .
C C2 0.4742(4) -0.0402(3) 0.7100(3) 0.0375(7) Uani d 1 . .
H H2 0.426342 -0.080259 0.671849 0.045 Uiso calc 1 . .
C C3 0.4747(4) -0.1051(3) 0.8308(3) 0.0382(7) Uani d 1 . .
C C4 0.5490(5) -0.0466(3) 0.8856(3) 0.0457(8) Uani d 1 . .
H H4 0.547009 -0.097433 0.969032 0.055 Uiso calc 1 . .
C C5 0.6152(4) 0.1393(3) 0.7109(3) 0.0348(6) Uani d 1 . .
C C6 0.6541(4) 0.2842(3) 0.5191(3) 0.0287(6) Uani d 1 . .
C C7 0.7070(4) 0.4037(3) 0.4039(3) 0.0298(6) Uani d 1 . .
C C8 0.7208(4) 0.5323(3) 0.3942(3) 0.0356(6) Uani d 1 . .
H H8 0.698994 0.544398 0.466483 0.043 Uiso calc 1 . .
C C9 0.7655(4) 0.6417(3) 0.2817(3) 0.0391(7) Uani d 1 . .
H H9 0.775946 0.727231 0.278106 0.047 Uiso calc 1 . .
C C10 0.7958(4) 0.6281(3) 0.1725(3) 0.0355(6) Uani d 1 . .
C C11 0.7797(4) 0.4999(3) 0.1826(3) 0.0371(7) Uani d 1 . .
H H11 0.799081 0.487401 0.110577 0.044 Uiso calc 1 . .
C C12 0.7362(4) 0.3916(3) 0.2950(3) 0.0357(7) Uani d 1 . .
H H12 0.725654 0.306081 0.298581 0.043 Uiso calc 1 . .
C C13 0.7850(4) 0.3494(3) 0.6551(3) 0.0370(7) Uani d 1 . .
H H13A 0.855360 0.417953 0.577241 0.044 Uiso calc 1 . .
H H13B 0.863039 0.293447 0.702436 0.044 Uiso calc 1 . .
C C14 0.6702(5) 0.4158(3) 0.7268(3) 0.0401(7) Uani d 1 . .
H H14A 0.621256 0.348586 0.811797 0.048 Uiso calc 1 . .
H H14B 0.574420 0.452669 0.690150 0.048 Uiso calc 1 . .
C C15 0.7645(5) 0.5269(3) 0.7290(3) 0.0410(7) Uani d 1 . .
H H15A 0.879431 0.499333 0.739215 0.049 Uiso calc 1 . .
H H15B 0.701343 0.543649 0.799681 0.049 Uiso calc 1 . .
C C16 0.7824(4) 0.6547(3) 0.6111(3) 0.0374(7) Uani d 1 . .
H H16A 0.865311 0.642510 0.543472 0.045 Uiso calc 1 . .
H H16B 0.670741 0.670141 0.591780 0.045 Uiso calc 1 . .
C C17 0.8412(5) 0.7779(3) 0.6165(3) 0.0386(7) Uani d 1 . .
H H17A 0.779730 0.776918 0.696102 0.046 Uiso calc 1 . .
H H17B 0.964794 0.775162 0.610989 0.046 Uiso calc 1 . .
C C18 0.8093(5) 0.9053(3) 0.5144(3) 0.0406(7) Uani d 1 . .
H H18A 0.832848 0.981153 0.529282 0.049 Uiso calc 1 . .
H H18B 0.687247 0.904205 0.516041 0.049 Uiso calc 1 . .
C C19 0.8714(6) 0.7165(4) -0.0514(3) 0.0552(10) Uani d 1 . .
H H19A 0.972594 0.664450 -0.055484 0.083 Uiso calc 1 . .
H H19B 0.893616 0.802985 -0.123010 0.083 Uiso calc 1 . .
H H19C 0.773928 0.668979 -0.050252 0.083 Uiso calc 1 . .
C C20 0.8846(7) 0.8629(4) 0.0483(4) 0.0683(13) Uani d 1 . .
H H20A 0.793094 0.891955 0.098904 0.103 Uiso calc 1 . .
H H20B 0.907455 0.928588 -0.037358 0.103 Uiso calc 1 . .
H H20C 0.988418 0.854195 0.075477 0.103 Uiso calc 1 . .

loop_
_atom_site_aniso_label
_atom_site_aniso_U_11
_atom_site_aniso_U_22
_atom_site_aniso_U_33
_atom_site_aniso_U_12
_atom_site_aniso_U_13
_atom_site_aniso_U_23
Br1 0.0870(3) 0.0396(2) 0.0379(2) -0.02465(19) -0.01769(19) -0.00405(15)
Br2 0.0480(2) 0.03483(19) 0.03595(19) -0.00702(14) -0.00713(14) -0.01459(14)
N1 0.070(2) 0.0335(14) 0.0294(13) -0.0024(13) -0.0171(13) -0.0132(11)
N2 0.0564(17) 0.0280(13) 0.0286(12) -0.0006(11) -0.0137(11) -0.0133(10)
N3 0.0453(15) 0.0297(13) 0.0298(12) -0.0058(11) -0.0160(11) -0.0087(10)
N4 0.068(2) 0.0363(15) 0.0358(15) -0.0161(14) -0.0163(14) -0.0067(12)
C1 0.0333(14) 0.0294(14) 0.0289(14) 0.0005(11) -0.0102(11) -0.0118(11)
C2 0.0408(17) 0.0364(16) 0.0351(16) -0.0080(13) -0.0134(13) -0.0122(13)
C3 0.0507(19) 0.0274(14) 0.0321(15) -0.0053(13) -0.0081(13) -0.0096(12)
C4 0.074(2) 0.0338(17) 0.0284(15) -0.0023(16) -0.0110(15) -0.0141(13)
C5 0.0517(18) 0.0257(14) 0.0290(14) 0.0020(13) -0.0107(13) -0.0137(11)
C6 0.0329(14) 0.0303(14) 0.0266(13) 0.0023(11) -0.0100(11) -0.0144(11)
C7 0.0328(14) 0.0272(14) 0.0293(14) 0.0023(11) -0.0127(11) -0.0099(11)
C8 0.0484(18) 0.0303(15) 0.0341(15) -0.0027(13) -0.0182(13) -0.0147(12)
C9 0.056(2) 0.0262(14) 0.0380(16) -0.0069(13) -0.0218(15) -0.0100(12)
C10 0.0364(16) 0.0331(15) 0.0337(15) -0.0062(12) -0.0127(12) -0.0087(12)
C11 0.0449(18) 0.0364(16) 0.0317(15) 0.0008(13) -0.0106(13) -0.0161(13)
C12 0.0485(18) 0.0290(15) 0.0337(16) 0.0006(13) -0.0121(13) -0.0166(13)
C13 0.0416(17) 0.0328(15) 0.0387(16) 0.0016(13) -0.0165(13) -0.0140(13)
C14 0.0522(19) 0.0370(17) 0.0324(16) -0.0025(14) -0.0114(14) -0.0157(13)
C15 0.060(2) 0.0330(16) 0.0379(17) -0.0038(14) -0.0218(15) -0.0167(13)
C16 0.0467(18) 0.0334(16) 0.0367(16) -0.0051(13) -0.0157(13) -0.0157(13)
C17 0.0475(18) 0.0349(16) 0.0422(18) 0.0015(14) -0.0184(14) -0.0210(14)
C18 0.0502(19) 0.0333(16) 0.0441(18) 0.0022(14) -0.0165(15) -0.0199(14)
C19 0.071(3) 0.049(2) 0.0316(17) -0.0067(19) -0.0104(17) -0.0059(15)
C20 0.112(4) 0.0352(19) 0.051(2) -0.026(2) -0.031(2) -0.0034(17)

loop_
_atom_type_symbol
_atom_type_description
_atom_type_scat_dispersion_real
_atom_type_scat_dispersion_imag
_atom_type_scat_source
C C 0.0033 0.0016 'International Tables Vol C Tables 4.2.6.8 and 6.1.1.4'
H H 0.0000 0.0000 'International Tables Vol C Tables 4.2.6.8 and 6.1.1.4'
Br Br -0.2901 2.4595 'International Tables Vol C Tables 4.2.6.8 and 6.1.1.4'
N N 0.0061 0.0033 'International Tables Vol C Tables 4.2.6.8 and 6.1.1.4'

loop_
_geom_angle_atom_site_label_1
_geom_angle_atom_site_label_2
_geom_angle_atom_site_label_3
_geom_angle_site_symmetry_1
_geom_angle_site_symmetry_3
_geom_angle
_geom_angle_publ_flag
C5 N1 C4 . . 112.1(3) ?
C5 N2 C6 . . 105.4(2) ?
C5 N2 C13 . . 124.1(2) ?
C6 N2 C13 . . 129.9(3) ?
C6 N3 C1 . . 105.2(2) ?
C10 N4 C20 . . 119.7(3) ?
C10 N4 C19 . . 120.1(3) ?
C20 N4 C19 . . 117.7(3) ?
N3 C1 C2 . . 131.6(3) ?
N3 C1 C5 . . 109.6(3) ?
C2 C1 C5 . . 118.7(3) ?
C3 C2 C1 . . 115.2(3) ?
C3 C2 H2 . . 122.4 ?
C1 C2 H2 . . 122.4 ?
C2 C3 C4 . . 122.1(3) ?
C2 C3 Br1 . . 120.0(2) ?
C4 C3 Br1 . . 117.9(2) ?
N1 C4 C3 . . 124.2(3) ?
N1 C4 H4 . . 117.9 ?
C3 C4 H4 . . 117.9 ?
N1 C5 N2 . . 125.4(3) ?
N1 C5 C1 . . 127.6(3) ?
N2 C5 C1 . . 106.8(3) ?
N3 C6 N2 . . 113.0(3) ?
N3 C6 C7 . . 121.8(2) ?
N2 C6 C7 . . 125.3(3) ?
C12 C7 C8 . . 117.0(3) ?
C12 C7 C6 . . 118.3(3) ?
C8 C7 C6 . . 124.6(3) ?
C9 C8 C7 . . 121.5(3) ?
C9 C8 H8 . . 119.3 ?
C7 C8 H8 . . 119.3 ?
C8 C9 C10 . . 121.0(3) ?
C8 C9 H9 . . 119.5 ?
C10 C9 H9 . . 119.5 ?
N4 C10 C11 . . 120.6(3) ?
N4 C10 C9 . . 122.0(3) ?
C11 C10 C9 . . 117.3(3) ?
C12 C11 C10 . . 121.2(3) ?
C12 C11 H11 . . 119.4 ?
C10 C11 H11 . . 119.4 ?
C11 C12 C7 . . 122.0(3) ?
C11 C12 H12 . . 119.0 ?
C7 C12 H12 . . 119.0 ?
N2 C13 C14 . . 111.0(3) ?
N2 C13 H13A . . 109.4 ?
C14 C13 H13A . . 109.4 ?
N2 C13 H13B . . 109.4 ?
C14 C13 H13B . . 109.4 ?
H13A C13 H13B . . 108.0 ?
C13 C14 C15 . . 112.5(3) ?
C13 C14 H14A . . 109.1 ?
C15 C14 H14A . . 109.1 ?
C13 C14 H14B . . 109.1 ?
C15 C14 H14B . . 109.1 ?
H14A C14 H14B . . 107.8 ?
C14 C15 C16 . . 111.1(3) ?
C14 C15 H15A . . 109.4 ?
C16 C15 H15A . . 109.4 ?
C14 C15 H15B . . 109.4 ?
C16 C15 H15B . . 109.4 ?
H15A C15 H15B . . 108.0 ?
C17 C16 C15 . . 114.3(3) ?
C17 C16 H16A . . 108.7 ?
C15 C16 H16A . . 108.7 ?
C17 C16 H16B . . 108.7 ?
C15 C16 H16B . . 108.7 ?
H16A C16 H16B . . 107.6 ?
C18 C17 C16 . . 112.2(3) ?
C18 C17 H17A . . 109.2 ?
C16 C17 H17A . . 109.2 ?
C18 C17 H17B . . 109.2 ?
C16 C17 H17B . . 109.2 ?
H17A C17 H17B . . 107.9 ?
C17 C18 Br2 . . 113.4(2) ?
C17 C18 H18A . . 108.9 ?
Br2 C18 H18A . . 108.9 ?
C17 C18 H18B . . 108.9 ?
Br2 C18 H18B . . 108.9 ?
H18A C18 H18B . . 107.7 ?
N4 C19 H19A . . 109.5 ?
N4 C19 H19B . . 109.5 ?
H19A C19 H19B . . 109.5 ?
N4 C19 H19C . . 109.5 ?
H19A C19 H19C . . 109.5 ?
H19B C19 H19C . . 109.5 ?
N4 C20 H20A . . 109.5 ?
N4 C20 H20B . . 109.5 ?
H20A C20 H20B . . 109.5 ?
N4 C20 H20C . . 109.5 ?
H20A C20 H20C . . 109.5 ?
H20B C20 H20C . . 109.5 ?

loop_
_geom_bond_atom_site_label_1
_geom_bond_atom_site_label_2
_geom_bond_site_symmetry_2
_geom_bond_distance
_geom_bond_publ_flag
Br1 C3 . 1.905(3) ?
Br2 C18 . 1.993(4) ?
N1 C5 . 1.346(4) ?
N1 C4 . 1.347(4) ?
N2 C5 . 1.373(4) ?
N2 C6 . 1.387(4) ?
N2 C13 . 1.497(4) ?
N3 C6 . 1.321(4) ?
N3 C1 . 1.381(4) ?
N4 C10 . 1.373(4) ?
N4 C20 . 1.449(5) ?
N4 C19 . 1.464(5) ?
C1 C2 . 1.385(4) ?
C1 C5 . 1.396(4) ?
C2 C3 . 1.376(4) ?
C2 H2 . 0.9500 ?
C3 C4 . 1.399(5) ?
C4 H4 . 0.9500 ?
C6 C7 . 1.461(4) ?
C7 C12 . 1.396(4) ?
C7 C8 . 1.404(4) ?
C8 C9 . 1.383(4) ?
C8 H8 . 0.9500 ?
C9 C10 . 1.408(4) ?
C9 H9 . 0.9500 ?
C10 C11 . 1.401(4) ?
C11 C12 . 1.376(4) ?
C11 H11 . 0.9500 ?
C12 H12 . 0.9500 ?
C13 C14 . 1.512(5) ?
C13 H13A . 0.9900 ?
C13 H13B . 0.9900 ?
C14 C15 . 1.523(4) ?
C14 H14A . 0.9900 ?
C14 H14B . 0.9900 ?
C15 C16 . 1.530(5) ?
C15 H15A . 0.9900 ?
C15 H15B . 0.9900 ?
C16 C17 . 1.528(4) ?
C16 H16A . 0.9900 ?
C16 H16B . 0.9900 ?
C17 C18 . 1.514(5) ?
C17 H17A . 0.9900 ?
C17 H17B . 0.9900 ?
C18 H18A . 0.9900 ?
C18 H18B . 0.9900 ?
C19 H19A . 0.9800 ?
C19 H19B . 0.9800 ?
C19 H19C . 0.9800 ?
C20 H20A . 0.9800 ?
C20 H20B . 0.9800 ?
C20 H20C . 0.9800 ?

loop_
_geom_contact_atom_site_label_1
_geom_contact_atom_site_label_2
_geom_contact_distance
_geom_contact_site_symmetry_1
_geom_contact_site_symmetry_2
_geom_contact_publ_flag
Br1 C11 3.734(4) . 2_656 yes
Br2 N1 3.597(3) . 2_766 yes
Br2 N2 3.591(3) . 2_766 yes
Br2 C5 3.515(4) . 2_766 yes
Br2 C13 3.711(4) . 2_766 yes
Br1 H14A 3.05 . 2_657 yes
Br1 H11 3.07 . 2_656 yes
Br2 H16A 3.08 . . yes
Br2 H13B 3.09 . 2_766 yes
Br2 H18A 3.06 . 2_776 yes
Br2 H19B 3.11 . 2_775 yes
N1 C4 3.380(5) . 2_657 yes
N1 H13B 2.80 . . yes
N1 H4 2.67 . 2_657 yes
N2 H8 2.89 . . yes
N3 H12 2.57 . . yes
N3 H16B 2.84 . 2_666 yes
N3 H18B 2.68 . 2_666 yes
C1 C18 3.467(5) . 1_545 yes
C2 C18 3.370(5) . 1_545 yes
C4 C19 3.597(6) . 1_546 yes
C4 C4 3.372(5) . 2_657 yes
C8 C13 3.198(5) . . yes
C20 C20 3.279(7) . 2_775 yes
C1 H18A 2.89 . 1_545 yes
C2 H18B 2.88 . 1_545 yes
C4 H4 2.87 . 2_657 yes
C7 H14B 2.93 . 2_666 yes
C7 H13A 2.84 . . yes
C8 H13A 2.61 . . yes
C8 H14B 2.85 . 2_666 yes
C9 H20A 2.72 . . yes
C9 H14B 2.91 . 2_666 yes
C9 H20C 2.89 . . yes
C11 H19C 2.73 . . yes
C11 H19A 2.81 . . yes
C12 H14B 2.99 . 2_666 yes
C13 H8 2.66 . . yes
C14 H8 2.90 . . yes
C16 H8 2.85 . . yes
C16 H13A 2.87 . . yes
C19 H11 2.47 . . yes
C20 H9 2.54 . . yes
C20 H20B 2.92 . 2_775 yes
C20 H20C 2.97 . 2_775 yes
H2 H18B 2.53 . 1_545 yes
H8 H13A 2.14 . . yes
H8 H14B 2.47 . . yes
H8 H16A 2.42 . . yes
H8 H16B 2.50 . . yes
H9 H20A 2.18 . . yes
H9 H20C 2.51 . . yes
H11 C19 2.47 . . yes
H11 H19C 2.21 . . yes
H13A H16A 2.37 . . yes
H13B H15A 2.57 . . yes
H14B H16B 2.28 . . yes
H15B H17A 2.40 . . yes
H16B H18B 2.37 . . yes
H19B H20B 2.14 . . yes
H20B H20C 2.43 . 2_775 yes

loop_
_geom_hbond_atom_site_label_D
_geom_hbond_atom_site_label_H
_geom_hbond_atom_site_label_A
_geom_hbond_site_symmetry_A
_geom_hbond_distance_DH
_geom_hbond_distance_HA
_geom_hbond_distance_DA
_geom_hbond_angle_DHA
_geom_hbond_publ_flag
C14 H14B Cg3 2_666 0.99 2.60 3.502(4) 151 y
C15 H15A Cg3 2_766 0.99 2.94 3.904(4) 165 y

loop_
_geom_torsion_atom_site_label_1
_geom_torsion_atom_site_label_2
_geom_torsion_atom_site_label_3
_geom_torsion_atom_site_label_4
_geom_torsion_site_symmetry_1
_geom_torsion_site_symmetry_2
_geom_torsion_site_symmetry_3
_geom_torsion_site_symmetry_4
_geom_torsion
_geom_torsion_publ_flag
C6 N3 C1 C2 . . . . -179.0(3) ?
C6 N3 C1 C5 . . . . -0.6(3) ?
N3 C1 C2 C3 . . . . 178.0(3) ?
C5 C1 C2 C3 . . . . -0.3(4) ?
C1 C2 C3 C4 . . . . -1.5(5) ?
C1 C2 C3 Br1 . . . . -178.4(2) ?
C5 N1 C4 C3 . . . . 1.0(5) ?
C2 C3 C4 N1 . . . . 1.2(6) ?
Br1 C3 C4 N1 . . . . 178.2(3) ?
C4 N1 C5 N2 . . . . -178.8(3) ?
C4 N1 C5 C1 . . . . -3.1(5) ?
C6 N2 C5 N1 . . . . 176.1(3) ?
C13 N2 C5 N1 . . . . 4.1(5) ?
C6 N2 C5 C1 . . . . -0.3(3) ?
C13 N2 C5 C1 . . . . -172.3(3) ?
N3 C1 C5 N1 . . . . -175.8(3) ?
C2 C1 C5 N1 . . . . 2.9(5) ?
N3 C1 C5 N2 . . . . 0.5(4) ?
C2 C1 C5 N2 . . . . 179.2(3) ?
C1 N3 C6 N2 . . . . 0.4(3) ?
C1 N3 C6 C7 . . . . 179.1(3) ?
C5 N2 C6 N3 . . . . 0.0(3) ?
C13 N2 C6 N3 . . . . 171.4(3) ?
C5 N2 C6 C7 . . . . -178.8(3) ?
C13 N2 C6 C7 . . . . -7.4(5) ?
N3 C6 C7 C12 . . . . -24.9(4) ?
N2 C6 C7 C12 . . . . 153.7(3) ?
N3 C6 C7 C8 . . . . 151.0(3) ?
N2 C6 C7 C8 . . . . -30.4(5) ?
C12 C7 C8 C9 . . . . -1.6(5) ?
C6 C7 C8 C9 . . . . -177.5(3) ?
C7 C8 C9 C10 . . . . 1.2(5) ?
C20 N4 C10 C11 . . . . -166.9(4) ?
C19 N4 C10 C11 . . . . -5.7(5) ?
C20 N4 C10 C9 . . . . 15.9(6) ?
C19 N4 C10 C9 . . . . 177.1(3) ?
C8 C9 C10 N4 . . . . 177.0(3) ?
C8 C9 C10 C11 . . . . -0.3(5) ?
N4 C10 C11 C12 . . . . -177.4(3) ?
C9 C10 C11 C12 . . . . -0.1(5) ?
C10 C11 C12 C7 . . . . -0.3(5) ?
C8 C7 C12 C11 . . . . 1.2(5) ?
C6 C7 C12 C11 . . . . 177.4(3) ?
C5 N2 C13 C14 . . . . -80.8(4) ?
C6 N2 C13 C14 . . . . 109.3(4) ?
N2 C13 C14 C15 . . . . -166.1(3) ?
C13 C14 C15 C16 . . . . 80.7(4) ?
C14 C15 C16 C17 . . . . 167.7(3) ?
C15 C16 C17 C18 . . . . -163.7(3) ?
C16 C17 C18 Br2 . . . . -67.2(3) ?

_cod_database_fobs_code 2243484
